data_4004024
loop_
_publ_author_name
'Kim, Kisung'
'Lee, Min Hyung'
'Ok, Kang Min'

_publ_section_title
;
 Structural Origin of Very Large Second-Harmonic Generation of a Layered
 Perovskite, Na0.5Bi2.5Nb2O9
;
_journal_issue 16
_journal_name_full 'Chemistry of Materials'
_journal_page_first 6564
_journal_page_last 6571
_journal_paper_doi 10.1021/acs.chemmater.1c02203
_journal_volume 33
_journal_year 2021
_chemical_absolute_configuration ad
_chemical_formula_moiety 'Bi5 Na Nb4 O18'
_chemical_formula_sum 'Bi5 Na Nb4 O18'
_chemical_formula_weight 1727.53
_space_group_IT_number 36
_space_group_name_Hall 'C 2c -2'
_space_group_name_H-M_alt 'C m c 21'
_symmetry_cell_setting orthorhombic
_symmetry_Int_Tables_number 36
_symmetry_space_group_name_Hall 'C 2c -2'
_symmetry_space_group_name_H-M 'C m c 21'
_atom_sites_solution_primary direct
_atom_sites_solution_secondary difmap
_audit_conform_dict_location ftp://ftp.iucr.org/pub/cif_core.dic
_audit_conform_dict_name cif_core.dic
_audit_conform_dict_version 2.4.3
_audit_creation_date 2020-12-01T16:54:33-00:00
_audit_creation_method 'WinGX routine CIF_UPDATE'
_cell_angle_alpha 90
_cell_angle_beta 90
_cell_angle_gamma 90
_cell_formula_units_Z 2
_cell_length_a 24.9258(10)
_cell_length_b 5.4638(2)
_cell_length_c 5.4927(2)
_cell_measurement_reflns_used 9633
_cell_measurement_temperature 299(2)
_cell_measurement_theta_max 28.38
_cell_measurement_theta_min 3.27
_cell_measurement_wavelength 0.71073
_cell_volume 748.05(5)
_computing_cell_refinement 'SAINT V8.38A integration software'
_computing_data_collection 'Bruker APEX3 software'
_computing_data_reduction 'Bruker APEX3 software'
_computing_molecular_graphics 'Ortep for Windows (Farrugia, 2012)'
_computing_publication_material 'WinGX publication routines (Farrugia, 2012)'
_computing_structure_refinement 'SHELXL-2018/1 (Sheldrick, 2018)'
_computing_structure_solution 'SHELXS-2013/2 (Sheldrick, 2013)'
_diffrn_ambient_temperature 299(2)
_diffrn_detector 'PHOTON-II CPAD'
_diffrn_measured_fraction_theta_full 0.992
_diffrn_measured_fraction_theta_max 0.994
_diffrn_measurement_device 'three-circle diffractometer'
_diffrn_measurement_device_type 'Bruker D8 QUEST'
_diffrn_measurement_method '\ scans'
_diffrn_radiation_monochromator graphite
_diffrn_radiation_probe x-ray
_diffrn_radiation_type MoK\a
_diffrn_radiation_wavelength 0.71073
_diffrn_reflns_av_R_equivalents 0.0533
_diffrn_reflns_Laue_measured_fraction_full 0.992
_diffrn_reflns_Laue_measured_fraction_max 0.994
_diffrn_reflns_limit_h_max 33
_diffrn_reflns_limit_h_min -33
_diffrn_reflns_limit_k_max 7
_diffrn_reflns_limit_k_min -7
_diffrn_reflns_limit_l_max 7
_diffrn_reflns_limit_l_min -7
_diffrn_reflns_number 11879
_diffrn_reflns_point_group_measured_fraction_full 0.994
_diffrn_reflns_point_group_measured_fraction_max 0.996
_diffrn_reflns_theta_full 25.242
_diffrn_reflns_theta_max 28.375
_diffrn_reflns_theta_min 3.269
_diffrn_source 'sealed x-ray tube'
_exptl_absorpt_coefficient_mu 61.659
_exptl_absorpt_correction_T_max 0.0249
_exptl_absorpt_correction_T_min 0.0029
_exptl_absorpt_correction_type multi-scan
_exptl_absorpt_process_details
;
SADABS-2016/2 - Bruker AXS area detector scaling and absorption correction
;
_exptl_crystal_colour colorless
_exptl_crystal_density_diffrn 7.67
_exptl_crystal_density_method 'not measured'
_exptl_crystal_description sheet
_exptl_crystal_F_000 1468
_exptl_crystal_size_max 0.166
_exptl_crystal_size_mid 0.104
_exptl_crystal_size_min 0.016
_refine_diff_density_max 3.498
_refine_diff_density_min -2.951
_refine_diff_density_rms 0.821
_refine_ls_abs_structure_details
;
 Refined as an inversion twin.
;
_refine_ls_abs_structure_Flack 0.50(2)
_refine_ls_extinction_coef 0.0020(4)
_refine_ls_extinction_expression Fc^*^=kFc[1+0.001xFc^2^\l^3^/sin(2\q)]^-1/4^
_refine_ls_extinction_method 'SHELXL-2018/1 (Sheldrick 2018)'
_refine_ls_goodness_of_fit_ref 1.14
_refine_ls_hydrogen_treatment undef
_refine_ls_matrix_type full
_refine_ls_number_constraints 0
_refine_ls_number_parameters 69
_refine_ls_number_reflns 963
_refine_ls_number_restraints 1
_refine_ls_restrained_S_all 1.14
_refine_ls_R_factor_all 0.0494
_refine_ls_R_factor_gt 0.0492
_refine_ls_shift/su_max 0.005
_refine_ls_shift/su_mean 0.001
_refine_ls_structure_factor_coef Fsqd
_refine_ls_weighting_details 'w=1/[\s^2^(Fo^2^)+(0.0812P)^2^+62.7732P] where P=(Fo^2^+2Fc^2^)/3'
_refine_ls_weighting_scheme calc
_refine_ls_wR_factor_gt 0.1419
_refine_ls_wR_factor_ref 0.1421
_reflns_number_gt 952
_reflns_number_total 963
_reflns_threshold_expression 'I > 2\s(I)'
_cod_data_source_file cm1c02203_si_002.cif
_cod_data_source_block shelx
_cod_database_code 4004024
_shelx_estimated_absorpt_t_min 0.035
_shelx_estimated_absorpt_t_max 0.439

loop_
_symmetry_equiv_pos_as_xyz
'x, y, z'
'-x, -y, z+1/2'
'x, -y, z+1/2'
'-x, y, z'
'x+1/2, y+1/2, z'
'-x+1/2, -y+1/2, z+1/2'
'x+1/2, -y+1/2, z+1/2'
'-x+1/2, y+1/2, z'

loop_
_atom_site_label
_atom_site_type_symbol
_atom_site_fract_x
_atom_site_fract_y
_atom_site_fract_z
_atom_site_U_iso_or_equiv
_atom_site_adp_type
_atom_site_occupancy
_atom_site_calc_flag
_atom_site_disorder_assembly
_atom_site_disorder_group
Nb1 Nb 0.41524(12) 0.2487(4) 0.7370(5) 0.0214(6) Uani 1 d . .
Bi1 Bi 0.5 0.2383(4) 0.2727(9) 0.0244(7) Uani 0.5 d . .
Na1 Na 0.5 0.2383(4) 0.2727(9) 0.0244(7) Uani 0.5 d . .
Bi2 Bi 0.30038(5) 0.27052(18) 0.27444(2) 0.0297(6) Uani 1 d . .
O1 O 0.4142(7) 0.042(4) 0.411(4) 0.029(4) Uani 1 d . .
O2 O 0.4313(8) 0.531(3) 0.489(4) 0.025(4) Uani 1 d . .
O3 O 0.5 0.184(6) 0.692(6) 0.033(7) Uani 1 d . .
O4 O 0.2497(5) 0.507(5) 0.504(5) 0.023(5) Uani 1 d . .
O5 O 0.3411(8) 0.310(4) 0.710(4) 0.032(5) Uani 1 d . .

loop_
_atom_site_aniso_label
_atom_site_aniso_U_11
_atom_site_aniso_U_22
_atom_site_aniso_U_33
_atom_site_aniso_U_23
_atom_site_aniso_U_13
_atom_site_aniso_U_12
Nb1 0.0189(13) 0.0266(14) 0.0186(15) 0.0016(8) -0.0005(10) -0.0011(6)
Bi1 0.0174(12) 0.0300(12) 0.0259(14) 0.0044(16) 0 0
Na1 0.0174(12) 0.0300(12) 0.0259(14) 0.0044(16) 0 0
Bi2 0.0252(6) 0.0277(7) 0.0361(9) -0.0069(10) 0.0049(8) 0.0035(3)
O1 0.014(8) 0.033(10) 0.038(10) -0.005(8) -0.004(8) 0.003(7)
O2 0.029(9) 0.016(9) 0.031(10) 0.013(7) 0.000(8) 0.009(8)
O3 0.020(14) 0.034(15) 0.044(17) -0.002(13) 0 0
O4 0.010(7) 0.018(8) 0.041(15) -0.002(6) 0.002(8) 0.002(10)
O5 0.016(8) 0.027(9) 0.053(15) -0.005(9) 0.001(8) 0.004(8)

loop_
_atom_type_symbol
_atom_type_description
_atom_type_scat_dispersion_real
_atom_type_scat_dispersion_imag
_atom_type_scat_source
O O 0.0106 0.006 'International Tables Vol C Tables 4.2.6.8 and 6.1.1.4'
Na Na 0.0362 0.0249 'International Tables Vol C Tables 4.2.6.8 and 6.1.1.4'
Nb Nb -2.0727 0.6215 'International Tables Vol C Tables 4.2.6.8 and 6.1.1.4'
Bi Bi -4.1077 10.2566 'International Tables Vol C Tables 4.2.6.8 and 6.1.1.4'

loop_
_geom_angle_atom_site_label_1
_geom_angle_atom_site_label_2
_geom_angle_atom_site_label_3
_geom_angle
_geom_angle_site_symmetry_1
_geom_angle_site_symmetry_3
_geom_angle_publ_flag
O1 Nb1 O2 99.9(10) 3 3_565 ?
O1 Nb1 O5 100.4(9) 3 . ?
O2 Nb1 O5 98.8(9) 3_565 . ?
O1 Nb1 O2 165.5(9) 3 . ?
O2 Nb1 O2 88.1(2) 3_565 . ?
O5 Nb1 O2 90.3(9) . . ?
O1 Nb1 O1 88.8(3) 3 . ?
O2 Nb1 O1 165.5(9) 3_565 . ?
O5 Nb1 O1 91.0(9) . . ?
O2 Nb1 O1 81.1(9) . . ?
O1 Nb1 O3 86.1(11) 3 . ?
O2 Nb1 O3 88.9(11) 3_565 . ?
O5 Nb1 O3 168.9(12) . . ?
O2 Nb1 O3 81.9(10) . . ?
O1 Nb1 O3 80.0(10) . . ?
O1 Nb1 Bi1 113.0(6) 3 . ?
O2 Nb1 Bi1 116.2(6) 3_565 . ?
O5 Nb1 Bi1 124.6(8) . . ?
O2 Nb1 Bi1 52.4(6) . . ?
O1 Nb1 Bi1 49.3(5) . . ?
O3 Nb1 Bi1 44.2(9) . . ?
O1 Nb1 Bi1 46.3(6) 3 2_655 ?
O2 Nb1 Bi1 109.1(7) 3_565 2_655 ?
O5 Nb1 Bi1 138.9(7) . 2_655 ?
O2 Nb1 Bi1 119.6(5) . 2_655 ?
O1 Nb1 Bi1 68.8(5) . 2_655 ?
O3 Nb1 Bi1 43.1(9) . 2_655 ?
Bi1 Nb1 Bi1 68.59(8) . 2_655 ?
O1 Nb1 Bi1 131.5(6) 3 2_665 ?
O2 Nb1 Bi1 47.1(6) 3_565 2_665 ?
O5 Nb1 Bi1 116.8(7) . 2_665 ?
O2 Nb1 Bi1 48.3(7) . 2_665 ?
O1 Nb1 Bi1 118.7(6) . 2_665 ?
O3 Nb1 Bi1 63.2(9) . 2_665 ?
Bi1 Nb1 Bi1 70.93(9) . 2_665 ?
Bi1 Nb1 Bi1 104.30(8) 2_655 2_665 ?
O1 Nb1 Na1 64.9(6) 3 1_556 ?
O2 Nb1 Na1 44.5(7) 3_565 1_556 ?
O5 Nb1 Na1 129.7(7) . 1_556 ?
O2 Nb1 Na1 115.3(6) . 1_556 ?
O1 Nb1 Na1 133.3(5) . 1_556 ?
O3 Nb1 Na1 61.3(9) . 1_556 ?
Bi1 Nb1 Na1 104.66(8) . 1_556 ?
Bi1 Nb1 Na1 65.09(7) 2_655 1_556 ?
Bi1 Nb1 Na1 67.46(8) 2_665 1_556 ?
O3 Bi1 O3 93.5(10) . 2_654 ?
O3 Bi1 O1 69.2(6) . 4_655 ?
O3 Bi1 O1 68.7(6) 2_654 4_655 ?
O3 Bi1 O1 69.2(6) . . ?
O3 Bi1 O1 68.7(6) 2_654 . ?
O1 Bi1 O1 116.8(9) 4_655 . ?
O3 Bi1 O2 68.3(7) . . ?
O3 Bi1 O2 133.1(6) 2_654 . ?
O1 Bi1 O2 132.7(8) 4_655 . ?
O1 Bi1 O2 64.4(6) . . ?
O3 Bi1 O2 68.3(7) . 4_655 ?
O3 Bi1 O2 133.1(6) 2_654 4_655 ?
O1 Bi1 O2 64.4(6) 4_655 4_655 ?
O1 Bi1 O2 132.7(8) . 4_655 ?
O2 Bi1 O2 81.4(10) . 4_655 ?
O3 Bi1 O2 130.4(6) . 3_564 ?
O3 Bi1 O2 111.0(7) 2_654 3_564 ?
O1 Bi1 O2 159.5(7) 4_655 3_564 ?
O1 Bi1 O2 80.2(6) . 3_564 ?
O2 Bi1 O2 63.4(4) . 3_564 ?
O2 Bi1 O2 113.5(4) 4_655 3_564 ?
O3 Bi1 O2 130.4(6) . 2_664 ?
O3 Bi1 O2 111.0(7) 2_654 2_664 ?
O1 Bi1 O2 80.2(6) 4_655 2_664 ?
O1 Bi1 O2 159.5(7) . 2_664 ?
O2 Bi1 O2 113.5(4) . 2_664 ?
O2 Bi1 O2 63.4(4) 4_655 2_664 ?
O2 Bi1 O2 81.0(9) 3_564 2_664 ?
O3 Bi1 Nb1 40.42(16) . . ?
O3 Bi1 Nb1 99.4(6) 2_654 . ?
O1 Bi1 Nb1 108.5(5) 4_655 . ?
O1 Bi1 Nb1 39.7(5) . . ?
O2 Bi1 Nb1 39.2(4) . . ?
O2 Bi1 Nb1 93.3(5) 4_655 . ?
O2 Bi1 Nb1 91.9(4) 3_564 . ?
O2 Bi1 Nb1 149.5(3) 2_664 . ?
O3 Bi1 Nb1 40.42(16) . 4_655 ?
O3 Bi1 Nb1 99.4(6) 2_654 4_655 ?
O1 Bi1 Nb1 39.7(5) 4_655 4_655 ?
O1 Bi1 Nb1 108.5(5) . 4_655 ?
O2 Bi1 Nb1 93.3(5) . 4_655 ?
O2 Bi1 Nb1 39.2(4) 4_655 4_655 ?
O2 Bi1 Nb1 149.5(3) 3_564 4_655 ?
O2 Bi1 Nb1 91.9(4) 2_664 4_655 ?
Nb1 Bi1 Nb1 79.27(14) . 4_655 ?
O3 Bi1 Nb1 87.5(7) . 3_554 ?
O3 Bi1 Nb1 38.87(13) 2_654 3_554 ?
O1 Bi1 Nb1 102.2(5) 4_655 3_554 ?
O1 Bi1 Nb1 32.2(5) . 3_554 ?
O2 Bi1 Nb1 95.6(4) . 3_554 ?
O2 Bi1 Nb1 155.1(4) 4_655 3_554 ?
O2 Bi1 Nb1 86.4(4) 3_564 3_554 ?
O2 Bi1 Nb1 138.0(4) 2_664 3_554 ?
Nb1 Bi1 Nb1 70.23(8) . 3_554 ?
Nb1 Bi1 Nb1 116.99(12) 4_655 3_554 ?
O3 Bi1 Nb1 87.5(7) . 2_654 ?
O3 Bi1 Nb1 38.87(13) 2_654 2_654 ?
O1 Bi1 Nb1 32.2(5) 4_655 2_654 ?
O1 Bi1 Nb1 102.2(5) . 2_654 ?
O2 Bi1 Nb1 155.1(4) . 2_654 ?
O2 Bi1 Nb1 95.6(4) 4_655 2_654 ?
O2 Bi1 Nb1 138.0(4) 3_564 2_654 ?
O2 Bi1 Nb1 86.4(4) 2_664 2_654 ?
Nb1 Bi1 Nb1 116.99(12) . 2_654 ?
Nb1 Bi1 Nb1 70.23(8) 4_655 2_654 ?
Nb1 Bi1 Nb1 76.75(10) 3_554 2_654 ?
O4 Bi2 O4 74.9(6) . 8_545 ?
O4 Bi2 O4 75.2(3) . 3_564 ?
O4 Bi2 O4 112.9(5) 8_545 3_564 ?
O4 Bi2 O4 114.6(5) . 6_554 ?
O4 Bi2 O4 70.6(2) 8_545 6_554 ?
O4 Bi2 O4 70.0(6) 3_564 6_554 ?
O4 Bi2 O5 77.2(8) . 3_564 ?
O4 Bi2 O5 150.0(9) 8_545 3_564 ?
O4 Bi2 O5 69.6(7) 3_564 3_564 ?
O4 Bi2 O5 132.6(8) 6_554 3_564 ?
O4 Bi2 O5 69.4(7) . . ?
O4 Bi2 O5 76.0(8) 8_545 . ?
O4 Bi2 O5 139.7(8) 3_564 . ?
O4 Bi2 O5 143.3(8) 6_554 . ?
O5 Bi2 O5 84.1(7) 3_564 . ?
Nb1 O1 Nb1 153.3(12) 3_554 . ?
Nb1 O1 Bi1 101.5(8) 3_554 . ?
Nb1 O1 Bi1 91.0(7) . . ?
Nb1 O2 Nb1 155.5(12) 3_564 . ?
Nb1 O2 Bi1 101.3(9) 3_564 . ?
Nb1 O2 Bi1 88.3(6) . . ?
Nb1 O2 Bi1 105.5(8) 3_564 2_665 ?
Nb1 O2 Bi1 95.3(8) . 2_665 ?
Bi1 O2 Bi1 97.8(6) . 2_665 ?
Nb1 O3 Nb1 156.8(18) . 4_655 ?
Nb1 O3 Bi1 95.3(9) . . ?
Nb1 O3 Bi1 95.3(9) 4_655 . ?
Nb1 O3 Bi1 98.0(9) . 2_655 ?
Nb1 O3 Bi1 98.0(9) 4_655 2_655 ?
Bi1 O3 Bi1 108.3(13) . 2_655 ?
Bi2 O4 Bi2 111.5(11) . 8 ?
Bi2 O4 Bi2 111.4(5) . 3_565 ?
Bi2 O4 Bi2 108.9(11) 8 3_565 ?
Bi2 O4 Bi2 105.9(11) . 6 ?
Bi2 O4 Bi2 116.3(5) 8 6 ?
Bi2 O4 Bi2 102.4(10) 3_565 6 ?
Nb1 O5 Bi2 123.0(10) . 3_565 ?
Nb1 O5 Bi2 116.0(10) . . ?
Bi2 O5 Bi2 92.7(7) 3_565 . ?

loop_
_geom_bond_atom_site_label_1
_geom_bond_atom_site_label_2
_geom_bond_distance
_geom_bond_site_symmetry_2
_geom_bond_publ_flag
Nb1 O1 1.85(2) 3 ?
Nb1 O2 1.878(17) 3_565 ?
Nb1 O5 1.88(2) . ?
Nb1 O2 2.096(16) . ?
Nb1 O1 2.12(2) . ?
Nb1 O3 2.157(7) . ?
Nb1 Bi1 3.312(5) . ?
Nb1 Bi1 3.403(3) 2_655 ?
Nb1 Bi1 3.516(3) 2_665 ?
Nb1 Na1 3.623(5) 1_556 ?
Bi1 O3 2.32(3) . ?
Bi1 O3 2.35(3) 2_654 ?
Bi1 O1 2.511(19) 4_655 ?
Bi1 O1 2.511(19) . ?
Bi1 O2 2.63(2) . ?
Bi1 O2 2.63(2) 4_655 ?
Bi1 O2 2.64(2) 3_564 ?
Bi1 O2 2.64(2) 2_664 ?
Bi2 O4 2.20(2) . ?
Bi2 O4 2.29(2) 8_545 ?
Bi2 O4 2.30(2) 3_564 ?
Bi2 O4 2.46(2) 6_554 ?
Bi2 O5 2.53(2) 3_564 ?
Bi2 O5 2.61(2) . ?
